data_4069330
loop_
_publ_author_name
'Song, Li-Cheng'
'Wang, Liang-Xing'
'Tang, Ming-Yi'
'Li, Chang-Gong'
'Song, Hai-Bin'
'Hu, Qing-Mei'

_publ_section_title
;
 Synthesis, Structure, and Photoinduced Catalysis of [FeFe]-Hydrogenase
 Active Site Models Covalently Linked to a Porphyrin or Metalloporphyrin
 Moiety&#x2020;
;
_journal_issue 13
_journal_name_full Organometallics
_journal_page_first 3834
_journal_paper_doi 10.1021/om900141x
_journal_volume 28
_journal_year 2009
_chemical_formula_moiety 'C54 H39 Fe2 N5 O8 S2 Zn'
_chemical_formula_sum 'C54 H39 Fe2 N5 O8 S2 Zn'
_chemical_formula_weight 1127.09
_chemical_name_systematic
; 
 ? 
;
_space_group_IT_number 2
_symmetry_cell_setting triclinic
_symmetry_space_group_name_Hall '-P 1'
_symmetry_space_group_name_H-M 'P -1'
_atom_sites_solution_hydrogens geom
_atom_sites_solution_primary direct
_atom_sites_solution_secondary difmap
_audit_creation_method SHELXL-97
_cell_angle_alpha 109.077(8)
_cell_angle_beta 110.158(13)
_cell_angle_gamma 102.100(2)
_cell_formula_units_Z 4
_cell_length_a 17.693(15)
_cell_length_b 17.919(15)
_cell_length_c 19.180(17)
_cell_measurement_reflns_used 9150
_cell_measurement_temperature 113(2)
_cell_measurement_theta_max 28.0
_cell_measurement_theta_min 1.3
_cell_volume 5026(8)
_computing_cell_refinement CrystalClear
_computing_data_collection CrystalClear
_computing_data_reduction CrystalClear
_computing_publication_material 'CrystalStructure 3.7.0'
_computing_structure_refinement 'SHELXL-97 (Sheldrick, 1997)'
_computing_structure_solution 'SHELXS-97 (Sheldrick, 1990)'
_diffrn_ambient_temperature 113(2)
_diffrn_detector_area_resol_mean 7.31
_diffrn_measured_fraction_theta_full 0.981
_diffrn_measured_fraction_theta_max 0.981
_diffrn_measurement_device_type 'Rigaku Saturn'
_diffrn_measurement_method \w
_diffrn_radiation_monochromator confocal
_diffrn_radiation_source 'rotating anode'
_diffrn_radiation_type MoK\a
_diffrn_radiation_wavelength 0.71070
_diffrn_reflns_av_R_equivalents 0.0676
_diffrn_reflns_av_sigmaI/netI 0.1064
_diffrn_reflns_limit_h_max 21
_diffrn_reflns_limit_h_min -20
_diffrn_reflns_limit_k_max 21
_diffrn_reflns_limit_k_min -21
_diffrn_reflns_limit_l_max 22
_diffrn_reflns_limit_l_min -21
_diffrn_reflns_number 37545
_diffrn_reflns_theta_full 25.01
_diffrn_reflns_theta_max 25.01
_diffrn_reflns_theta_min 1.26
_exptl_absorpt_coefficient_mu 1.186
_exptl_absorpt_correction_T_max 0.9111
_exptl_absorpt_correction_T_min 0.8707
_exptl_absorpt_correction_type multi-scan
_exptl_absorpt_process_details 'Jacobson, R. (1998) Private communication'
_exptl_crystal_colour colorless
_exptl_crystal_density_diffrn 1.489
_exptl_crystal_density_method 'not measured'
_exptl_crystal_description prism
_exptl_crystal_F_000 2304
_exptl_crystal_size_max 0.12
_exptl_crystal_size_mid 0.12
_exptl_crystal_size_min 0.08
_refine_diff_density_max 0.746
_refine_diff_density_min -0.681
_refine_diff_density_rms 0.106
_refine_ls_extinction_method none
_refine_ls_goodness_of_fit_ref 1.112
_refine_ls_hydrogen_treatment constr
_refine_ls_matrix_type full
_refine_ls_number_parameters 1278
_refine_ls_number_reflns 17379
_refine_ls_number_restraints 8
_refine_ls_restrained_S_all 1.114
_refine_ls_R_factor_all 0.1153
_refine_ls_R_factor_gt 0.0865
_refine_ls_shift/su_max 0.001
_refine_ls_shift/su_mean 0.000
_refine_ls_structure_factor_coef Fsqd
_refine_ls_weighting_details 'calc w=1/[\s^2^(Fo^2^)+(0.0594P)^2^+16.4189P] where P=(Fo^2^+2Fc^2^)/3'
_refine_ls_weighting_scheme calc
_refine_ls_wR_factor_gt 0.1826
_refine_ls_wR_factor_ref 0.2017
_reflns_number_gt 12810
_reflns_number_total 17379
_reflns_threshold_expression >2sigma(I)
_cod_data_source_file om900141x_si_002.cif
_cod_data_source_block shelxl
_cod_original_cell_volume 5026(7)
_cod_database_code 4069330

loop_
_symmetry_equiv_pos_as_xyz
'x, y, z'
'-x, -y, -z'

loop_
_atom_site_label
_atom_site_type_symbol
_atom_site_fract_x
_atom_site_fract_y
_atom_site_fract_z
_atom_site_U_iso_or_equiv
_atom_site_adp_type
_atom_site_occupancy
_atom_site_symmetry_multiplicity
_atom_site_calc_flag
_atom_site_refinement_flags
Fe1 Fe 0.34702(7) 0.63821(7) 1.23828(7) 0.0394(3) Uani 1 1 d .
Fe2 Fe 0.28494(6) 0.64954(6) 1.10533(6) 0.0329(3) Uani 1 1 d .
Fe3 Fe 0.66448(7) 1.52782(7) 0.39581(7) 0.0410(3) Uani 1 1 d .
Fe4 Fe 0.63543(8) 1.39718(8) 0.42011(7) 0.0492(3) Uani 1 1 d .
Zn1 Zn 0.27459(5) 1.05024(5) 0.83947(5) 0.0277(2) Uani 1 1 d .
Zn2 Zn 0.14041(5) 0.85767(5) 0.25356(5) 0.0298(2) Uani 1 1 d .
N1 N 0.3719(3) 1.0988(3) 0.9582(3) 0.0285(13) Uani 1 1 d .
N2 N 0.3214(3) 1.1647(3) 0.8372(3) 0.0293(13) Uani 1 1 d .
N3 N 0.1994(4) 0.9971(3) 0.7130(3) 0.0300(13) Uani 1 1 d .
N4 N 0.2509(3) 0.9302(3) 0.8330(3) 0.0281(12) Uani 1 1 d .
N5 N 0.4373(4) 0.8497(4) 1.2318(3) 0.0339(14) Uani 1 1 d .
N6 N 0.1423(4) 0.9164(3) 0.1766(3) 0.0317(13) Uani 1 1 d .
N7 N 0.0489(4) 0.7487(3) 0.1520(3) 0.0305(13) Uani 1 1 d .
N8 N 0.1567(3) 0.7901(3) 0.3235(3) 0.0304(13) Uani 1 1 d .
N9 N 0.2507(4) 0.9587(3) 0.3477(4) 0.0333(13) Uani 1 1 d .
N10 N 0.4281(4) 1.3757(4) 0.2960(4) 0.0387(15) Uani 1 1 d .
O1 O 0.1712(3) 1.0695(3) 0.8716(3) 0.0376(12) Uani 1 1 d .
H1A H 0.1311 1.0800 0.8410 0.045 Uiso 1 1 d R
O2 O 0.2586(4) 0.7212(3) 0.9851(3) 0.0541(15) Uani 1 1 d .
O3 O 0.2843(4) 0.4901(4) 0.9932(4) 0.0619(17) Uani 1 1 d .
O4 O 0.1003(4) 0.5793(4) 1.0578(3) 0.0516(14) Uani 1 1 d .
O5 O 0.4798(5) 0.7161(5) 1.4103(4) 0.091(2) Uani 1 1 d .
O6 O 0.3548(5) 0.4691(4) 1.1684(4) 0.076(2) Uani 1 1 d .
O7 O 0.1954(4) 0.5517(4) 1.2511(4) 0.0614(17) Uani 1 1 d .
O8 O 0.0440(3) 0.8985(3) 0.2857(3) 0.0362(12) Uani 1 1 d .
H8B H 0.0046 0.9067 0.2519 0.043 Uiso 1 1 d R
O9 O 0.5301(5) 1.2511(4) 0.4280(4) 0.080(2) Uani 1 1 d .
O10 O 0.7579(6) 1.4796(5) 0.5962(5) 0.124(4) Uani 1 1 d .
O11 O 0.7512(7) 1.3198(9) 0.3735(6) 0.165(5) Uani 1 1 d .
O12 O 0.7835(4) 1.6565(4) 0.5659(3) 0.0583(16) Uani 1 1 d .
O13 O 0.7998(4) 1.5286(5) 0.3404(4) 0.078(2) Uani 1 1 d .
O14 O 0.5955(4) 1.6373(4) 0.3263(4) 0.0592(16) Uani 1 1 d .
S1 S 0.29402(12) 0.74134(12) 1.22584(11) 0.0365(4) Uani 1 1 d .
S2 S 0.42815(12) 0.68135(12) 1.17914(12) 0.0370(4) Uani 1 1 d .
S3 S 0.57144(13) 1.49341(12) 0.44688(12) 0.0419(5) Uani 1 1 d .
S4 S 0.58836(13) 1.39387(12) 0.29283(11) 0.0408(5) Uani 1 1 d .
C1 C 0.3868(4) 1.0559(4) 1.0063(4) 0.0301(15) Uani 1 1 d .
C2 C 0.4545(4) 1.1127(4) 1.0879(4) 0.0296(15) Uani 1 1 d .
H2A H 0.4768 1.0990 1.1328 0.035 Uiso 1 1 calc R
C3 C 0.4803(4) 1.1907(4) 1.0880(4) 0.0325(16) Uani 1 1 d .
H3A H 0.5244 1.2412 1.1331 0.039 Uiso 1 1 calc R
C4 C 0.4284(4) 1.1815(4) 1.0072(4) 0.0293(15) Uani 1 1 d .
C5 C 0.4354(4) 1.2474(4) 0.9818(4) 0.0274(15) Uani 1 1 d .
C6 C 0.5041(5) 1.3332(4) 1.0435(4) 0.0332(16) Uani 1 1 d .
C7 C 0.5911(5) 1.3449(4) 1.0711(4) 0.0357(17) Uani 1 1 d .
H7A H 0.6080 1.2981 1.0525 0.043 Uiso 1 1 calc R
C8 C 0.6542(5) 1.4255(5) 1.1262(5) 0.048(2) Uani 1 1 d .
H8A H 0.7137 1.4329 1.1458 0.058 Uiso 1 1 calc R
C9 C 0.6303(5) 1.4946(5) 1.1525(5) 0.045(2) Uani 1 1 d .
H9A H 0.6731 1.5495 1.1890 0.055 Uiso 1 1 calc R
C10 C 0.5446(6) 1.4830(5) 1.1253(5) 0.046(2) Uani 1 1 d .
H10A H 0.5282 1.5302 1.1438 0.055 Uiso 1 1 calc R
C11 C 0.4808(5) 1.4032(4) 1.0711(4) 0.0351(17) Uani 1 1 d .
H11A H 0.4216 1.3964 1.0530 0.042 Uiso 1 1 calc R
C12 C 0.3873(4) 1.2369(4) 0.9013(4) 0.0287(15) Uani 1 1 d .
C13 C 0.4004(5) 1.3028(4) 0.8744(4) 0.0333(16) Uani 1 1 d .
H13A H 0.4417 1.3589 0.9071 0.040 Uiso 1 1 calc R
C14 C 0.3430(4) 1.2702(4) 0.7941(4) 0.0349(16) Uani 1 1 d .
H14A H 0.3366 1.2989 0.7599 0.042 Uiso 1 1 calc R
C15 C 0.2937(4) 1.1840(4) 0.7706(4) 0.0317(16) Uani 1 1 d .
C16 C 0.2256(5) 1.1272(5) 0.6918(4) 0.0334(16) Uani 1 1 d .
C17 C 0.1998(5) 1.1610(5) 0.6281(5) 0.0406(18) Uani 1 1 d .
C18 C 0.1581(5) 1.2181(5) 0.6380(5) 0.055(2) Uani 1 1 d .
H18A H 0.1475 1.2364 0.6849 0.065 Uiso 1 1 calc R
C19 C 0.1316(6) 1.2490(6) 0.5788(8) 0.080(4) Uani 1 1 d .
H19A H 0.1041 1.2892 0.5863 0.096 Uiso 1 1 calc R
C20 C 0.1450(7) 1.2216(8) 0.5110(8) 0.086(4) Uani 1 1 d .
H20A H 0.1250 1.2408 0.4698 0.104 Uiso 1 1 calc R
C21 C 0.1878(6) 1.1657(8) 0.5018(6) 0.081(4) Uani 1 1 d .
H21A H 0.1991 1.1484 0.4552 0.097 Uiso 1 1 calc R
C22 C 0.2146(5) 1.1343(6) 0.5598(5) 0.053(2) Uani 1 1 d .
H22A H 0.2428 1.0948 0.5523 0.064 Uiso 1 1 calc R
C23 C 0.1812(4) 1.0408(4) 0.6661(4) 0.0286(15) Uani 1 1 d .
C24 C 0.1101(4) 0.9839(4) 0.5856(4) 0.0354(17) Uani 1 1 d .
H24A H 0.0845 0.9982 0.5419 0.043 Uiso 1 1 calc R
C25 C 0.0869(5) 0.9060(5) 0.5846(4) 0.0350(17) Uani 1 1 d .
H25A H 0.0415 0.8560 0.5402 0.042 Uiso 1 1 calc R
C26 C 0.1436(4) 0.9130(4) 0.6629(4) 0.0308(15) Uani 1 1 d .
C27 C 0.1436(4) 0.8456(4) 0.6861(4) 0.0296(15) Uani 1 1 d .
C28 C 0.0835(5) 0.7575(4) 0.6225(4) 0.0371(17) Uani 1 1 d .
C29 C 0.0872(5) 0.7214(5) 0.5478(4) 0.045(2) Uani 1 1 d .
H29A H 0.1266 0.7539 0.5359 0.054 Uiso 1 1 calc R
C30 C 0.0335(7) 0.6384(6) 0.4904(5) 0.062(3) Uani 1 1 d .
H30A H 0.0368 0.6141 0.4399 0.075 Uiso 1 1 calc R
C31 C -0.0231(7) 0.5926(6) 0.5071(6) 0.072(3) Uani 1 1 d .
H31A H -0.0591 0.5359 0.4680 0.086 Uiso 1 1 calc R
C32 C -0.0300(6) 0.6253(6) 0.5782(7) 0.067(3) Uani 1 1 d .
H32A H -0.0702 0.5920 0.5887 0.081 Uiso 1 1 calc R
C33 C 0.0225(5) 0.7080(5) 0.6353(5) 0.048(2) Uani 1 1 d .
H33A H 0.0167 0.7316 0.6844 0.058 Uiso 1 1 calc R
C34 C 0.1968(4) 0.8546(4) 0.7642(4) 0.0326(16) Uani 1 1 d .
C35 C 0.2022(5) 0.7853(4) 0.7868(4) 0.0391(18) Uani 1 1 d .
H35A H 0.1724 0.7266 0.7509 0.047 Uiso 1 1 calc R
C36 C 0.2568(5) 0.8190(4) 0.8675(4) 0.0412(19) Uani 1 1 d .
H36A H 0.2725 0.7885 0.8989 0.049 Uiso 1 1 calc R
C37 C 0.2871(4) 0.9097(4) 0.8976(4) 0.0302(15) Uani 1 1 d .
C38 C 0.3473(4) 0.9691(4) 0.9792(4) 0.0268(14) Uani 1 1 d .
C39 C 0.3685(4) 0.9344(4) 1.0441(4) 0.0294(15) Uani 1 1 d .
C40 C 0.3188(5) 0.9271(4) 1.0846(4) 0.0351(17) Uani 1 1 d .
H40A H 0.2695 0.9429 1.0713 0.042 Uiso 1 1 calc R
C41 C 0.3390(4) 0.8971(4) 1.1450(4) 0.0318(16) Uani 1 1 d .
H41A H 0.3032 0.8924 1.1718 0.038 Uiso 1 1 calc R
C42 C 0.4120(4) 0.8737(4) 1.1662(4) 0.0317(16) Uani 1 1 d .
C43 C 0.4616(5) 0.8814(4) 1.1247(4) 0.0329(16) Uani 1 1 d .
H43A H 0.5108 0.8654 1.1372 0.040 Uiso 1 1 calc R
C44 C 0.4414(4) 0.9120(4) 1.0652(4) 0.0329(16) Uani 1 1 d .
H44A H 0.4775 0.9176 1.0387 0.039 Uiso 1 1 calc R
C45 C 0.3855(5) 0.8432(4) 1.2749(4) 0.0388(18) Uani 1 1 d .
H45A H 0.3623 0.8894 1.2806 0.047 Uiso 1 1 calc R
H45B H 0.4235 0.8524 1.3312 0.047 Uiso 1 1 calc R
C46 C 0.4892(5) 0.7983(4) 1.2352(4) 0.0386(18) Uani 1 1 d .
H46A H 0.5248 0.8128 1.2938 0.046 Uiso 1 1 calc R
H46B H 0.5291 0.8131 1.2121 0.046 Uiso 1 1 calc R
C47 C 0.2729(5) 0.6981(4) 1.0360(5) 0.0378(17) Uani 1 1 d .
C48 C 0.2844(5) 0.5527(5) 1.0367(5) 0.0425(18) Uani 1 1 d .
C49 C 0.1732(5) 0.6069(5) 1.0761(4) 0.0376(17) Uani 1 1 d .
C50 C 0.4273(6) 0.6861(6) 1.3441(5) 0.056(2) Uani 1 1 d .
C51 C 0.3546(6) 0.5367(6) 1.1975(6) 0.055(2) Uani 1 1 d .
C52 C 0.2544(5) 0.5877(6) 1.2477(5) 0.047(2) Uani 1 1 d .
C53 C 0.1711(6) 1.0645(7) 0.9452(6) 0.065(3) Uani 1 1 d .
H53A H 0.1206 1.0745 0.9507 0.098 Uiso 1 1 calc R
H53B H 0.2240 1.1074 0.9935 0.098 Uiso 1 1 calc R
H53C H 0.1686 1.0080 0.9413 0.098 Uiso 1 1 calc R
C54 C 0.1889(5) 0.9988(4) 0.2014(4) 0.0332(16) Uani 1 1 d .
C55 C 0.1563(5) 1.0229(5) 0.1340(5) 0.0423(19) Uani 1 1 d .
H55A H 0.1772 1.0770 0.1353 0.051 Uiso 1 1 calc R
C56 C 0.0909(5) 0.9536(5) 0.0699(5) 0.0403(18) Uani 1 1 d .
H56A H 0.0571 0.9497 0.0173 0.048 Uiso 1 1 calc R
C57 C 0.0812(5) 0.8855(4) 0.0955(5) 0.0360(17) Uani 1 1 d .
C58 C 0.0204(5) 0.8032(4) 0.0470(4) 0.0330(16) Uani 1 1 d .
C59 C -0.0355(4) 0.7804(3) -0.0428(3) 0.049(2) Uani 1 1 d G
C60 C 0.0033(4) 0.7781(4) -0.0950(4) 0.073(3) Uani 1 1 d G
H60A H 0.0642 0.7931 -0.0738 0.088 Uiso 1 1 calc R
C61 C -0.0470(7) 0.7538(5) -0.1781(4) 0.118(6) Uani 1 1 d G
H61A H -0.0205 0.7522 -0.2138 0.142 Uiso 1 1 calc R
C62 C -0.1360(6) 0.7318(5) -0.2092(3) 0.137(8) Uani 1 1 d G
H62A H -0.1704 0.7151 -0.2660 0.165 Uiso 1 1 calc R
C63 C -0.1748(4) 0.7340(4) -0.1570(4) 0.104(5) Uani 1 1 d G
H63A H -0.2357 0.7190 -0.1782 0.125 Uiso 1 1 calc R
C64 C -0.1245(4) 0.7583(4) -0.0738(4) 0.065(3) Uani 1 1 d G
H64A H -0.1510 0.7599 -0.0381 0.078 Uiso 1 1 calc R
C65 C 0.0051(4) 0.7389(4) 0.0720(4) 0.0300(15) Uani 1 1 d .
C66 C -0.0590(5) 0.6546(5) 0.0221(4) 0.0371(17) Uani 1 1 d .
H66A H -0.0962 0.6311 -0.0352 0.044 Uiso 1 1 calc R
C67 C -0.0570(5) 0.6146(4) 0.0712(4) 0.0379(18) Uani 1 1 d .
H67A H -0.0940 0.5591 0.0555 0.045 Uiso 1 1 calc R
C68 C 0.0126(4) 0.6728(4) 0.1527(4) 0.0322(16) Uani 1 1 d .
C69 C 0.0380(4) 0.6519(4) 0.2194(4) 0.0308(16) Uani 1 1 d .
C70 C -0.0071(3) 0.5626(2) 0.2061(3) 0.0380(17) Uani 1 1 d G
C71 C -0.0040(3) 0.4939(3) 0.1481(3) 0.0398(18) Uani 1 1 d G
H71A H 0.0246 0.5027 0.1161 0.048 Uiso 1 1 calc R
C72 C -0.0428(4) 0.4122(2) 0.1369(3) 0.055(2) Uani 1 1 d G
H72A H -0.0407 0.3652 0.0973 0.066 Uiso 1 1 calc R
C73 C -0.0846(4) 0.3993(2) 0.1838(3) 0.055(2) Uani 1 1 d G
H73A H -0.1112 0.3434 0.1762 0.066 Uiso 1 1 calc R
C74 C -0.0877(3) 0.4680(3) 0.2418(3) 0.055(2) Uani 1 1 d G
H74A H -0.1163 0.4592 0.2739 0.066 Uiso 1 1 calc R
C75 C -0.0489(3) 0.5497(3) 0.2530(3) 0.047(2) Uani 1 1 d G
H75A H -0.0510 0.5967 0.2926 0.057 Uiso 1 1 calc R
C76 C 0.1091(4) 0.7072(4) 0.2980(4) 0.0351(17) Uani 1 1 d .
C77 C 0.1444(5) 0.6818(5) 0.3629(4) 0.0429(19) Uani 1 1 d .
H77A H 0.1236 0.6275 0.3612 0.052 Uiso 1 1 calc R
C78 C 0.2136(5) 0.7508(4) 0.4271(4) 0.0388(18) Uani 1 1 d .
H78A H 0.2500 0.7534 0.4783 0.047 Uiso 1 1 calc R
C79 C 0.2209(4) 0.8192(4) 0.4023(4) 0.0338(16) Uani 1 1 d .
C80 C 0.2842(4) 0.9010(4) 0.4510(4) 0.0339(16) Uani 1 1 d .
C81 C 0.3431(4) 0.9184(4) 0.5379(4) 0.0306(16) Uani 1 1 d .
C82 C 0.3111(5) 0.9222(5) 0.5951(4) 0.0400(18) Uani 1 1 d .
H82A H 0.2529 0.9183 0.5806 0.048 Uiso 1 1 calc R
C83 C 0.3620(5) 0.9313(5) 0.6726(5) 0.046(2) Uani 1 1 d .
H83A H 0.3386 0.9338 0.7108 0.055 Uiso 1 1 calc R
C84 C 0.4474(5) 0.9370(4) 0.6953(5) 0.0424(19) Uani 1 1 d .
H84A H 0.4820 0.9408 0.7477 0.051 Uiso 1 1 calc R
C85 C 0.4811(5) 0.9369(5) 0.6392(5) 0.0409(19) Uani 1 1 d .
H85A H 0.5400 0.9432 0.6545 0.049 Uiso 1 1 calc R
C86 C 0.4301(4) 0.9280(4) 0.5619(4) 0.0354(17) Uani 1 1 d .
H86A H 0.4541 0.9284 0.5246 0.043 Uiso 1 1 calc R
C87 C 0.2978(4) 0.9649(4) 0.4250(4) 0.0304(16) Uani 1 1 d .
C88 C 0.3648(5) 1.0488(5) 0.4753(5) 0.0392(18) Uani 1 1 d .
H88A H 0.4058 1.0702 0.5313 0.047 Uiso 1 1 calc R
C89 C 0.3581(5) 1.0909(5) 0.4278(4) 0.0392(18) Uani 1 1 d .
H89A H 0.3940 1.1470 0.4442 0.047 Uiso 1 1 calc R
C90 C 0.2859(4) 1.0346(4) 0.3469(4) 0.0322(16) Uani 1 1 d .
C91 C 0.2595(4) 1.0560(4) 0.2802(4) 0.0320(16) Uani 1 1 d .
C92 C 0.3077(5) 1.1395(5) 0.2895(5) 0.0391(18) Uani 1 1 d .
C93 C 0.3118(5) 1.2168(5) 0.3446(5) 0.046(2) Uani 1 1 d .
H93A H 0.2851 1.2156 0.3797 0.055 Uiso 1 1 calc R
C94 C 0.3525(5) 1.2927(5) 0.3493(5) 0.0434(19) Uani 1 1 d .
H94A H 0.3540 1.3431 0.3878 0.052 Uiso 1 1 calc R
C95 C 0.3932(5) 1.2984(4) 0.2978(4) 0.0382(17) Uani 1 1 d .
C96 C 0.3910(5) 1.2215(5) 0.2444(4) 0.0397(18) Uani 1 1 d .
H96A H 0.4191 1.2223 0.2103 0.048 Uiso 1 1 calc R
C97 C 0.3497(5) 1.1462(5) 0.2403(5) 0.0389(18) Uani 1 1 d .
H97A H 0.3492 1.0958 0.2027 0.047 Uiso 1 1 calc R
C98 C 0.4586(5) 1.4560(5) 0.3670(5) 0.0436(19) Uani 1 1 d .
H98A H 0.4199 1.4515 0.3935 0.052 Uiso 1 1 calc R
H98B H 0.4529 1.4999 0.3470 0.052 Uiso 1 1 calc R
C99 C 0.4732(5) 1.3806(5) 0.2464(4) 0.0409(18) Uani 1 1 d .
H99A H 0.4690 1.4287 0.2326 0.049 Uiso 1 1 calc R
H99B H 0.4427 1.3283 0.1939 0.049 Uiso 1 1 calc R
C100 C 0.5693(7) 1.3061(6) 0.4219(5) 0.063(3) Uani 1 1 d .
C101 C 0.7105(8) 1.4479(6) 0.5284(6) 0.079(3) Uani 1 1 d .
C102 C 0.7063(8) 1.3508(10) 0.3928(8) 0.104(5) Uani 1 1 d .
C103 C 0.7371(5) 1.6052(5) 0.4971(5) 0.0450(19) Uani 1 1 d .
C104 C 0.7473(5) 1.5284(6) 0.3635(5) 0.054(2) Uani 1 1 d .
C105 C 0.6221(5) 1.5951(5) 0.3517(5) 0.0440(19) Uani 1 1 d .
C106 C 0.0480(6) 0.9117(6) 0.3645(5) 0.057(2) Uani 1 1 d .
H10B H 0.0007 0.9296 0.3695 0.086 Uiso 1 1 calc R
H10C H 0.1035 0.9557 0.4078 0.086 Uiso 1 1 calc R
H10D H 0.0425 0.8587 0.3703 0.086 Uiso 1 1 calc R
C107 C 0.0412(7) 0.0978(6) 0.2617(7) 0.080(3) Uani 1 1 d D
H10E H 0.0147 0.1390 0.2784 0.120 Uiso 1 1 calc R
H10F H 0.0395 0.0904 0.2082 0.120 Uiso 1 1 calc R
H10G H 0.1014 0.1184 0.3031 0.120 Uiso 1 1 calc R
O15 O -0.0039(5) 0.0210(4) 0.2554(5) 0.086(2) Uani 1 1 d D
H15 H -0.0081 -0.0186 0.2142 0.129 Uiso 1 1 calc R
C108 C 0.1847(6) 0.2801(5) 0.8767(7) 0.069(3) Uani 1 1 d D
H10H H 0.2056 0.3084 0.9366 0.103 Uiso 1 1 calc R
H10I H 0.1542 0.3110 0.8510 0.103 Uiso 1 1 calc R
H10J H 0.2339 0.2793 0.8642 0.103 Uiso 1 1 calc R
O16 O 0.1277(4) 0.1961(4) 0.8453(5) 0.091(2) Uani 1 1 d DU
H16 H 0.1149 0.1699 0.7952 0.136 Uiso 1 1 calc R

loop_
_atom_site_aniso_label
_atom_site_aniso_U_11
_atom_site_aniso_U_22
_atom_site_aniso_U_33
_atom_site_aniso_U_23
_atom_site_aniso_U_13
_atom_site_aniso_U_12
Fe1 0.0426(6) 0.0448(6) 0.0342(6) 0.0213(5) 0.0163(5) 0.0171(5)
Fe2 0.0365(6) 0.0343(6) 0.0281(6) 0.0134(4) 0.0147(5) 0.0131(5)
Fe3 0.0423(6) 0.0447(6) 0.0311(6) 0.0146(5) 0.0146(5) 0.0133(5)
Fe4 0.0607(8) 0.0520(7) 0.0365(7) 0.0226(6) 0.0170(6) 0.0259(6)
Zn1 0.0318(4) 0.0254(4) 0.0267(4) 0.0119(3) 0.0132(4) 0.0107(3)
Zn2 0.0305(4) 0.0303(4) 0.0250(4) 0.0097(3) 0.0108(4) 0.0105(3)
N1 0.036(3) 0.019(3) 0.031(3) 0.011(2) 0.017(3) 0.009(2)
N2 0.032(3) 0.024(3) 0.026(3) 0.008(2) 0.010(3) 0.006(2)
N3 0.037(3) 0.030(3) 0.026(3) 0.013(3) 0.015(3) 0.014(3)
N4 0.036(3) 0.025(3) 0.017(3) 0.004(2) 0.011(2) 0.008(2)
N5 0.039(3) 0.033(3) 0.026(3) 0.012(3) 0.011(3) 0.012(3)
N6 0.036(3) 0.034(3) 0.035(3) 0.017(3) 0.022(3) 0.015(3)
N7 0.034(3) 0.030(3) 0.023(3) 0.012(2) 0.008(3) 0.010(3)
N8 0.029(3) 0.027(3) 0.028(3) 0.009(2) 0.009(3) 0.010(3)
N9 0.033(3) 0.029(3) 0.037(3) 0.012(3) 0.017(3) 0.011(3)
N10 0.047(4) 0.030(3) 0.033(3) 0.010(3) 0.018(3) 0.008(3)
O1 0.038(3) 0.050(3) 0.037(3) 0.026(2) 0.019(2) 0.023(2)
O2 0.064(4) 0.044(3) 0.040(3) 0.021(3) 0.012(3) 0.008(3)
O3 0.074(4) 0.044(3) 0.063(4) 0.009(3) 0.040(4) 0.019(3)
O4 0.038(3) 0.057(4) 0.042(3) 0.008(3) 0.017(3) 0.010(3)
O5 0.076(5) 0.129(7) 0.039(4) 0.038(4) 0.005(4) 0.018(5)
O6 0.100(5) 0.076(5) 0.098(5) 0.056(4) 0.061(5) 0.057(4)
O7 0.052(4) 0.066(4) 0.077(5) 0.040(4) 0.033(4) 0.019(3)
O8 0.034(3) 0.046(3) 0.033(3) 0.019(2) 0.015(2) 0.019(2)
O9 0.104(6) 0.058(4) 0.070(5) 0.037(4) 0.026(4) 0.022(4)
O10 0.156(8) 0.096(6) 0.046(5) 0.041(4) -0.024(5) 0.014(6)
O11 0.182(10) 0.298(15) 0.126(8) 0.120(10) 0.095(8) 0.201(12)
O12 0.051(4) 0.071(4) 0.039(3) 0.013(3) 0.020(3) 0.014(3)
O13 0.048(4) 0.117(6) 0.049(4) 0.019(4) 0.023(3) 0.023(4)
O14 0.072(4) 0.055(4) 0.064(4) 0.042(3) 0.029(3) 0.026(3)
S1 0.0399(10) 0.0399(10) 0.0316(10) 0.0154(8) 0.0181(9) 0.0147(9)
S2 0.0390(10) 0.0399(10) 0.0376(11) 0.0196(9) 0.0185(9) 0.0175(9)
S3 0.0498(12) 0.0379(10) 0.0315(10) 0.0104(8) 0.0186(9) 0.0108(9)
S4 0.0470(11) 0.0447(11) 0.0303(10) 0.0134(9) 0.0179(9) 0.0192(9)
C1 0.040(4) 0.027(4) 0.032(4) 0.016(3) 0.021(3) 0.015(3)
C2 0.038(4) 0.033(4) 0.021(3) 0.014(3) 0.014(3) 0.015(3)
C3 0.035(4) 0.027(4) 0.026(4) 0.007(3) 0.011(3) 0.005(3)
C4 0.040(4) 0.025(3) 0.025(4) 0.008(3) 0.018(3) 0.014(3)
C5 0.034(4) 0.031(4) 0.023(3) 0.011(3) 0.018(3) 0.014(3)
C6 0.038(4) 0.034(4) 0.026(4) 0.013(3) 0.014(3) 0.009(3)
C7 0.044(4) 0.025(4) 0.030(4) 0.007(3) 0.015(3) 0.008(3)
C8 0.045(5) 0.053(5) 0.037(5) 0.021(4) 0.013(4) 0.007(4)
C9 0.054(5) 0.037(4) 0.031(4) 0.012(3) 0.013(4) 0.004(4)
C10 0.082(6) 0.030(4) 0.040(5) 0.023(4) 0.035(5) 0.021(4)
C11 0.051(5) 0.024(4) 0.035(4) 0.011(3) 0.025(4) 0.016(3)
C12 0.027(4) 0.028(4) 0.040(4) 0.018(3) 0.021(3) 0.011(3)
C13 0.037(4) 0.030(4) 0.040(4) 0.017(3) 0.022(4) 0.012(3)
C14 0.042(4) 0.031(4) 0.032(4) 0.015(3) 0.016(3) 0.012(3)
C15 0.033(4) 0.036(4) 0.035(4) 0.022(3) 0.016(3) 0.016(3)
C16 0.039(4) 0.044(4) 0.035(4) 0.029(4) 0.022(3) 0.020(3)
C17 0.032(4) 0.046(5) 0.039(4) 0.023(4) 0.008(3) 0.010(4)
C18 0.044(5) 0.045(5) 0.056(5) 0.027(4) -0.001(4) 0.015(4)
C19 0.058(6) 0.040(5) 0.097(9) 0.038(6) -0.012(6) 0.002(5)
C20 0.049(6) 0.100(9) 0.087(9) 0.075(8) -0.009(6) -0.003(6)
C21 0.049(6) 0.124(10) 0.065(7) 0.063(7) 0.016(5) 0.005(6)
C22 0.047(5) 0.071(6) 0.042(5) 0.036(5) 0.014(4) 0.015(4)
C23 0.032(4) 0.031(4) 0.026(4) 0.013(3) 0.014(3) 0.014(3)
C24 0.036(4) 0.041(4) 0.032(4) 0.021(3) 0.011(3) 0.016(3)
C25 0.036(4) 0.039(4) 0.031(4) 0.014(3) 0.014(3) 0.017(3)
C26 0.032(4) 0.033(4) 0.030(4) 0.012(3) 0.016(3) 0.017(3)
C27 0.038(4) 0.024(3) 0.027(4) 0.007(3) 0.018(3) 0.013(3)
C28 0.042(4) 0.034(4) 0.033(4) 0.012(3) 0.014(3) 0.018(3)
C29 0.048(5) 0.041(4) 0.027(4) 0.004(3) 0.006(4) 0.018(4)
C30 0.077(7) 0.045(5) 0.032(5) 0.006(4) 0.000(5) 0.023(5)
C31 0.072(7) 0.034(5) 0.056(6) 0.005(5) -0.013(5) 0.017(5)
C32 0.039(5) 0.046(5) 0.098(8) 0.028(6) 0.019(5) 0.004(4)
C33 0.053(5) 0.034(4) 0.060(5) 0.017(4) 0.032(4) 0.015(4)
C34 0.036(4) 0.023(3) 0.026(4) 0.006(3) 0.007(3) 0.006(3)
C35 0.055(5) 0.024(4) 0.030(4) 0.011(3) 0.016(4) 0.008(3)
C36 0.065(5) 0.032(4) 0.028(4) 0.014(3) 0.020(4) 0.019(4)
C37 0.039(4) 0.026(4) 0.024(4) 0.011(3) 0.012(3) 0.012(3)
C38 0.037(4) 0.027(3) 0.027(4) 0.015(3) 0.020(3) 0.017(3)
C39 0.033(4) 0.023(3) 0.026(4) 0.009(3) 0.011(3) 0.006(3)
C40 0.034(4) 0.036(4) 0.040(4) 0.018(3) 0.019(4) 0.015(3)
C41 0.033(4) 0.029(4) 0.029(4) 0.012(3) 0.014(3) 0.005(3)
C42 0.038(4) 0.024(3) 0.023(4) 0.006(3) 0.008(3) 0.008(3)
C43 0.038(4) 0.029(4) 0.033(4) 0.014(3) 0.014(3) 0.015(3)
C44 0.034(4) 0.035(4) 0.028(4) 0.013(3) 0.014(3) 0.011(3)
C45 0.053(5) 0.034(4) 0.027(4) 0.013(3) 0.016(4) 0.014(4)
C46 0.034(4) 0.038(4) 0.032(4) 0.014(3) 0.008(3) 0.007(3)
C47 0.039(4) 0.023(4) 0.035(4) 0.009(3) 0.006(3) 0.005(3)
C48 0.041(4) 0.042(5) 0.045(5) 0.019(4) 0.020(4) 0.014(4)
C49 0.041(5) 0.040(4) 0.024(4) 0.007(3) 0.013(3) 0.016(4)
C50 0.060(6) 0.064(6) 0.041(5) 0.029(5) 0.017(5) 0.020(5)
C51 0.066(6) 0.059(6) 0.063(6) 0.043(5) 0.032(5) 0.037(5)
C52 0.044(5) 0.058(5) 0.034(4) 0.020(4) 0.012(4) 0.021(4)
C53 0.072(6) 0.094(8) 0.058(6) 0.041(6) 0.042(5) 0.043(6)
C54 0.038(4) 0.038(4) 0.037(4) 0.019(3) 0.025(4) 0.017(3)
C55 0.047(5) 0.044(5) 0.048(5) 0.023(4) 0.027(4) 0.024(4)
C56 0.056(5) 0.036(4) 0.038(4) 0.020(4) 0.024(4) 0.024(4)
C57 0.038(4) 0.035(4) 0.042(4) 0.015(3) 0.022(4) 0.020(3)
C58 0.045(4) 0.031(4) 0.022(4) 0.008(3) 0.015(3) 0.017(3)
C59 0.080(6) 0.029(4) 0.043(5) 0.019(4) 0.026(5) 0.029(4)
C60 0.132(10) 0.066(6) 0.049(6) 0.031(5) 0.053(6) 0.053(7)
C61 0.251(19) 0.106(10) 0.055(8) 0.055(7) 0.081(10) 0.116(12)
C62 0.25(2) 0.093(9) 0.034(7) 0.028(6) 0.011(10) 0.096(12)
C63 0.133(11) 0.062(7) 0.049(7) 0.020(5) -0.030(7) 0.036(7)
C64 0.064(6) 0.042(5) 0.050(5) 0.017(4) -0.010(5) 0.017(5)
C65 0.032(4) 0.035(4) 0.020(3) 0.007(3) 0.010(3) 0.017(3)
C66 0.041(4) 0.041(4) 0.024(4) 0.012(3) 0.009(3) 0.018(4)
C67 0.037(4) 0.026(4) 0.023(4) 0.001(3) 0.000(3) -0.002(3)
C68 0.031(4) 0.029(4) 0.028(4) 0.008(3) 0.010(3) 0.008(3)
C69 0.038(4) 0.027(4) 0.023(4) 0.008(3) 0.013(3) 0.012(3)
C70 0.041(4) 0.040(4) 0.027(4) 0.015(3) 0.009(3) 0.012(4)
C71 0.051(5) 0.029(4) 0.029(4) 0.011(3) 0.014(4) 0.005(3)
C72 0.065(6) 0.044(5) 0.046(5) 0.019(4) 0.023(5) 0.009(4)
C73 0.061(6) 0.047(5) 0.043(5) 0.016(4) 0.019(4) 0.004(4)
C74 0.056(5) 0.054(5) 0.056(6) 0.028(5) 0.027(5) 0.010(4)
C75 0.040(5) 0.062(5) 0.025(4) 0.012(4) 0.008(4) 0.012(4)
C76 0.034(4) 0.031(4) 0.034(4) 0.012(3) 0.014(3) 0.008(3)
C77 0.051(5) 0.039(4) 0.032(4) 0.017(3) 0.012(4) 0.013(4)
C78 0.044(4) 0.039(4) 0.028(4) 0.014(3) 0.010(3) 0.017(4)
C79 0.031(4) 0.038(4) 0.032(4) 0.013(3) 0.013(3) 0.017(3)
C80 0.032(4) 0.035(4) 0.028(4) 0.009(3) 0.012(3) 0.012(3)
C81 0.030(4) 0.025(3) 0.025(4) 0.006(3) 0.006(3) 0.007(3)
C82 0.032(4) 0.055(5) 0.029(4) 0.014(4) 0.011(3) 0.019(4)
C83 0.050(5) 0.055(5) 0.034(4) 0.013(4) 0.024(4) 0.020(4)
C84 0.049(5) 0.033(4) 0.030(4) 0.006(3) 0.012(4) 0.010(4)
C85 0.024(4) 0.040(4) 0.040(5) 0.012(4) 0.003(3) 0.006(3)
C86 0.033(4) 0.032(4) 0.030(4) 0.007(3) 0.010(3) 0.006(3)
C87 0.025(3) 0.033(4) 0.026(4) 0.006(3) 0.009(3) 0.012(3)
C88 0.031(4) 0.040(4) 0.031(4) 0.007(3) 0.011(3) 0.002(3)
C89 0.037(4) 0.033(4) 0.038(4) 0.011(3) 0.016(4) 0.005(3)
C90 0.030(4) 0.031(4) 0.029(4) 0.006(3) 0.015(3) 0.007(3)
C91 0.033(4) 0.034(4) 0.036(4) 0.016(3) 0.020(3) 0.013(3)
C92 0.050(5) 0.037(4) 0.037(4) 0.018(3) 0.023(4) 0.019(4)
C93 0.063(5) 0.041(5) 0.039(5) 0.011(4) 0.036(4) 0.017(4)
C94 0.061(5) 0.029(4) 0.038(4) 0.005(3) 0.034(4) 0.009(4)
C95 0.047(4) 0.026(4) 0.028(4) 0.006(3) 0.013(3) 0.006(3)
C96 0.050(5) 0.042(4) 0.034(4) 0.016(3) 0.026(4) 0.017(4)
C97 0.039(4) 0.033(4) 0.041(4) 0.011(3) 0.021(4) 0.010(3)
C98 0.050(5) 0.038(4) 0.050(5) 0.020(4) 0.028(4) 0.019(4)
C99 0.051(5) 0.040(4) 0.025(4) 0.012(3) 0.014(4) 0.013(4)
C100 0.089(7) 0.051(6) 0.033(5) 0.020(4) 0.010(5) 0.026(5)
C101 0.114(9) 0.059(6) 0.050(6) 0.033(5) 0.013(6) 0.032(6)
C102 0.101(9) 0.184(14) 0.088(9) 0.091(10) 0.050(8) 0.099(10)
C103 0.048(5) 0.053(5) 0.038(5) 0.023(4) 0.024(4) 0.013(4)
C104 0.043(5) 0.072(6) 0.031(5) 0.011(4) 0.013(4) 0.019(5)
C105 0.035(4) 0.046(5) 0.041(5) 0.015(4) 0.013(4) 0.009(4)
C106 0.067(6) 0.077(6) 0.050(5) 0.030(5) 0.040(5) 0.039(5)
C107 0.070(7) 0.069(7) 0.102(9) 0.035(6) 0.037(7) 0.032(6)
O15 0.062(4) 0.053(4) 0.140(7) 0.048(5) 0.032(5) 0.026(4)
C108 0.058(6) 0.048(5) 0.098(8) 0.015(5) 0.047(6) 0.021(5)
O16 0.052(4) 0.055(4) 0.136(6) 0.030(4) 0.022(4) 0.019(3)

loop_
_atom_type_symbol
_atom_type_description
_atom_type_scat_dispersion_real
_atom_type_scat_dispersion_imag
_atom_type_scat_source
C C 0.0033 0.0016 'International Tables Vol C Tables 4.2.6.8 and 6.1.1.4'
H H 0.0000 0.0000 'International Tables Vol C Tables 4.2.6.8 and 6.1.1.4'
N N 0.0061 0.0033 'International Tables Vol C Tables 4.2.6.8 and 6.1.1.4'
O O 0.0106 0.0060 'International Tables Vol C Tables 4.2.6.8 and 6.1.1.4'
S S 0.1246 0.1234 'International Tables Vol C Tables 4.2.6.8 and 6.1.1.4'
Zn Zn 0.2839 1.4301 'International Tables Vol C Tables 4.2.6.8 and 6.1.1.4'
Fe Fe 0.3463 0.8444 'International Tables Vol C Tables 4.2.6.8 and 6.1.1.4'

loop_
_geom_angle_atom_site_label_1
_geom_angle_atom_site_label_2
_geom_angle_atom_site_label_3
_geom_angle
C51 Fe1 C52 88.0(4)
C51 Fe1 C50 103.0(4)
C52 Fe1 C50 100.1(4)
C51 Fe1 S2 87.7(3)
C52 Fe1 S2 159.6(3)
C50 Fe1 S2 100.3(3)
C51 Fe1 S1 152.8(3)
C52 Fe1 S1 89.7(3)
C50 Fe1 S1 104.1(3)
S2 Fe1 S1 85.08(9)
C51 Fe1 Fe2 97.6(3)
C52 Fe1 Fe2 104.5(3)
C50 Fe1 Fe2 148.3(3)
S2 Fe1 Fe2 56.48(8)
S1 Fe1 Fe2 56.86(6)
C49 Fe2 C47 95.3(3)
C49 Fe2 C48 93.3(3)
C47 Fe2 C48 95.6(3)
C49 Fe2 S2 156.7(3)
C47 Fe2 S2 107.9(2)
C48 Fe2 S2 86.5(3)
C49 Fe2 S1 85.5(2)
C47 Fe2 S1 109.0(2)
C48 Fe2 S1 155.4(3)
S2 Fe2 S1 85.18(8)
C49 Fe2 Fe1 100.5(2)
C47 Fe2 Fe1 157.3(2)
C48 Fe2 Fe1 99.6(3)
S2 Fe2 Fe1 56.74(6)
S1 Fe2 Fe1 56.77(8)
C103 Fe3 C104 93.0(4)
C103 Fe3 C105 99.8(4)
C104 Fe3 C105 97.4(4)
C103 Fe3 S3 87.3(3)
C104 Fe3 S3 161.1(3)
C105 Fe3 S3 101.2(3)
C103 Fe3 S4 155.6(3)
C104 Fe3 S4 87.2(3)
C105 Fe3 S4 104.5(3)
S3 Fe3 S4 84.83(10)
C103 Fe3 Fe4 100.5(3)
C104 Fe3 Fe4 105.1(3)
C105 Fe3 Fe4 148.7(3)
S3 Fe3 Fe4 56.42(6)
S4 Fe3 Fe4 56.17(9)
C102 Fe4 C101 92.2(6)
C102 Fe4 C100 97.2(6)
C101 Fe4 C100 96.5(4)
C102 Fe4 S4 84.5(4)
C101 Fe4 S4 150.8(4)
C100 Fe4 S4 112.7(3)
C102 Fe4 S3 159.2(5)
C101 Fe4 S3 88.4(3)
C100 Fe4 S3 103.4(3)
S4 Fe4 S3 84.93(8)
C102 Fe4 Fe3 103.1(5)
C101 Fe4 Fe3 96.5(3)
C100 Fe4 Fe3 155.4(3)
S4 Fe4 Fe3 56.58(6)
S3 Fe4 Fe3 56.18(8)
N4 Zn1 N2 165.9(2)
N4 Zn1 N1 89.8(2)
N2 Zn1 N1 88.9(2)
N4 Zn1 N3 89.0(2)
N2 Zn1 N3 89.0(2)
N1 Zn1 N3 166.8(2)
N4 Zn1 O1 95.0(2)
N2 Zn1 O1 99.2(2)
N1 Zn1 O1 97.6(2)
N3 Zn1 O1 95.6(2)
N7 Zn2 N8 89.7(2)
N7 Zn2 N9 167.9(2)
N8 Zn2 N9 89.8(2)
N7 Zn2 N6 89.2(2)
N8 Zn2 N6 168.1(2)
N9 Zn2 N6 88.8(2)
N7 Zn2 O8 93.3(2)
N8 Zn2 O8 94.8(2)
N9 Zn2 O8 98.8(2)
N6 Zn2 O8 97.1(2)
C1 N1 C4 106.6(6)
C1 N1 Zn1 126.0(4)
C4 N1 Zn1 127.1(4)
C12 N2 C15 106.0(5)
C12 N2 Zn1 126.9(4)
C15 N2 Zn1 127.1(4)
C23 N3 C26 106.6(5)
C23 N3 Zn1 126.0(4)
C26 N3 Zn1 126.1(4)
C34 N4 C37 106.7(5)
C34 N4 Zn1 127.1(4)
C37 N4 Zn1 126.2(4)
C42 N5 C46 120.8(6)
C42 N5 C45 120.6(6)
C46 N5 C45 113.6(6)
C54 N6 C57 107.3(6)
C54 N6 Zn2 125.7(5)
C57 N6 Zn2 125.1(5)
C68 N7 C65 106.6(5)
C68 N7 Zn2 125.8(4)
C65 N7 Zn2 127.4(4)
C76 N8 C79 107.9(6)
C76 N8 Zn2 126.1(5)
C79 N8 Zn2 125.8(5)
C90 N9 C87 107.7(6)
C90 N9 Zn2 126.2(5)
C87 N9 Zn2 125.9(5)
C95 N10 C99 120.9(6)
C95 N10 C98 121.0(6)
C99 N10 C98 111.7(6)
C53 O1 Zn1 119.6(5)
C53 O1 H1A 120.1
Zn1 O1 H1A 120.3
C106 O8 Zn2 119.3(4)
C106 O8 H8B 120.0
Zn2 O8 H8B 120.7
C45 S1 Fe1 109.0(3)
C45 S1 Fe2 112.1(2)
Fe1 S1 Fe2 66.37(8)
C46 S2 Fe2 111.8(2)
C46 S2 Fe1 111.3(3)
Fe2 S2 Fe1 66.79(9)
C98 S3 Fe3 109.7(3)
C98 S3 Fe4 112.5(2)
Fe3 S3 Fe4 67.40(8)
C99 S4 Fe4 113.1(2)
C99 S4 Fe3 108.4(2)
Fe4 S4 Fe3 67.26(8)
N1 C1 C38 125.5(6)
N1 C1 C2 110.1(6)
C38 C1 C2 124.3(6)
C3 C2 C1 106.4(6)
C3 C2 H2A 126.8
C1 C2 H2A 126.8
C2 C3 C4 107.2(6)
C2 C3 H3A 126.4
C4 C3 H3A 126.4
N1 C4 C5 125.4(6)
N1 C4 C3 109.7(6)
C5 C4 C3 124.9(6)
C12 C5 C4 124.6(6)
C12 C5 C6 117.7(6)
C4 C5 C6 117.6(6)
C7 C6 C11 118.8(7)
C7 C6 C5 120.8(6)
C11 C6 C5 120.3(6)
C6 C7 C8 120.3(7)
C6 C7 H7A 119.9
C8 C7 H7A 119.9
C9 C8 C7 120.3(8)
C9 C8 H8A 119.8
C7 C8 H8A 119.8
C10 C9 C8 119.4(8)
C10 C9 H9A 120.3
C8 C9 H9A 120.3
C9 C10 C11 121.2(7)
C9 C10 H10A 119.4
C11 C10 H10A 119.4
C10 C11 C6 120.0(7)
C10 C11 H11A 120.0
C6 C11 H11A 120.0
N2 C12 C5 126.4(6)
N2 C12 C13 109.6(6)
C5 C12 C13 123.9(6)
C14 C13 C12 107.5(6)
C14 C13 H13A 126.3
C12 C13 H13A 126.3
C13 C14 C15 106.9(6)
C13 C14 H14A 126.5
C15 C14 H14A 126.5
N2 C15 C16 124.6(6)
N2 C15 C14 110.0(6)
C16 C15 C14 125.4(6)
C23 C16 C15 125.9(6)
C23 C16 C17 116.6(6)
C15 C16 C17 117.5(6)
C22 C17 C18 119.7(8)
C22 C17 C16 121.4(7)
C18 C17 C16 118.8(7)
C17 C18 C19 120.1(10)
C17 C18 H18A 120.0
C19 C18 H18A 120.0
C20 C19 C18 120.0(10)
C20 C19 H19A 120.0
C18 C19 H19A 120.0
C19 C20 C21 119.9(9)
C19 C20 H20A 120.1
C21 C20 H20A 120.1
C20 C21 C22 120.9(11)
C20 C21 H21A 119.6
C22 C21 H21A 119.6
C17 C22 C21 119.4(9)
C17 C22 H22A 120.3
C21 C22 H22A 120.3
N3 C23 C16 125.3(6)
N3 C23 C24 109.5(6)
C16 C23 C24 125.2(6)
C25 C24 C23 107.0(6)
C25 C24 H24A 126.5
C23 C24 H24A 126.5
C24 C25 C26 107.7(6)
C24 C25 H25A 126.2
C26 C25 H25A 126.2
N3 C26 C27 125.0(6)
N3 C26 C25 109.2(6)
C27 C26 C25 125.8(6)
C34 C27 C26 124.9(6)
C34 C27 C28 116.9(6)
C26 C27 C28 118.3(6)
C33 C28 C29 117.1(7)
C33 C28 C27 121.9(7)
C29 C28 C27 121.0(7)
C30 C29 C28 120.7(9)
C30 C29 H29A 119.6
C28 C29 H29A 119.6
C31 C30 C29 119.5(9)
C31 C30 H30A 120.2
C29 C30 H30A 120.2
C30 C31 C32 121.9(9)
C30 C31 H31A 119.1
C32 C31 H31A 119.1
C31 C32 C33 119.0(9)
C31 C32 H32A 120.5
C33 C32 H32A 120.5
C32 C33 C28 121.7(8)
C32 C33 H33A 119.1
C28 C33 H33A 119.1
N4 C34 C27 126.1(6)
N4 C34 C35 108.5(6)
C27 C34 C35 125.3(6)
C36 C35 C34 107.9(6)
C36 C35 H35A 126.0
C34 C35 H35A 126.0
C35 C36 C37 107.5(6)
C35 C36 H36A 126.2
C37 C36 H36A 126.2
N4 C37 C38 125.0(6)
N4 C37 C36 109.3(6)
C38 C37 C36 125.7(6)
C1 C38 C37 126.2(6)
C1 C38 C39 117.4(6)
C37 C38 C39 116.4(6)
C40 C39 C44 118.3(6)
C40 C39 C38 121.5(6)
C44 C39 C38 120.1(6)
C39 C40 C41 121.6(6)
C39 C40 H40A 119.2
C41 C40 H40A 119.2
C40 C41 C42 120.5(7)
C40 C41 H41A 119.8
C42 C41 H41A 119.8
C43 C42 C41 117.2(6)
C43 C42 N5 121.5(6)
C41 C42 N5 121.2(6)
C42 C43 C44 121.9(6)
C42 C43 H43A 119.0
C44 C43 H43A 119.0
C43 C44 C39 120.5(7)
C43 C44 H44A 119.8
C39 C44 H44A 119.8
N5 C45 S1 115.5(5)
N5 C45 H45A 108.4
S1 C45 H45A 108.4
N5 C45 H45B 108.4
S1 C45 H45B 108.4
H45A C45 H45B 107.5
N5 C46 S2 115.4(5)
N5 C46 H46A 108.4
S2 C46 H46A 108.4
N5 C46 H46B 108.4
S2 C46 H46B 108.4
H46A C46 H46B 107.5
O2 C47 Fe2 172.8(6)
O3 C48 Fe2 179.2(8)
O4 C49 Fe2 179.3(6)
O5 C50 Fe1 178.2(9)
O6 C51 Fe1 176.3(9)
O7 C52 Fe1 176.5(8)
O1 C53 H53A 109.5
O1 C53 H53B 109.5
H53A C53 H53B 109.5
O1 C53 H53C 109.5
H53A C53 H53C 109.5
H53B C53 H53C 109.5
N6 C54 C91 127.2(6)
N6 C54 C55 109.7(6)
C91 C54 C55 123.1(7)
C56 C55 C54 106.6(7)
C56 C55 H55A 126.7
C54 C55 H55A 126.7
C55 C56 C57 107.9(7)
C55 C56 H56A 126.1
C57 C56 H56A 126.1
N6 C57 C58 125.6(7)
N6 C57 C56 108.5(6)
C58 C57 C56 125.9(7)
C65 C58 C57 127.1(6)
C65 C58 C59 116.0(6)
C57 C58 C59 116.9(6)
C60 C59 C64 120.0
C60 C59 C58 119.0(5)
C64 C59 C58 121.0(5)
C59 C60 C61 120.0
C59 C60 H60A 120.0
C61 C60 H60A 120.0
C62 C61 C60 120.0
C62 C61 H61A 120.0
C60 C61 H61A 120.0
C63 C62 C61 120.0
C63 C62 H62A 120.0
C61 C62 H62A 120.0
C62 C63 C64 120.0
C62 C63 H63A 120.0
C64 C63 H63A 120.0
C63 C64 C59 120.0
C63 C64 H64A 120.0
C59 C64 H64A 120.0
N7 C65 C58 124.1(6)
N7 C65 C66 109.0(6)
C58 C65 C66 126.9(6)
C67 C66 C65 108.1(6)
C67 C66 H66A 125.9
C65 C66 H66A 125.9
C66 C67 C68 106.9(6)
C66 C67 H67A 126.6
C68 C67 H67A 126.6
N7 C68 C69 127.0(6)
N7 C68 C67 109.3(6)
C69 C68 C67 123.7(6)
C68 C69 C76 123.8(6)
C68 C69 C70 118.8(5)
C76 C69 C70 117.2(6)
C71 C70 C75 120.0
C71 C70 C69 119.4(4)
C75 C70 C69 120.6(4)
C70 C71 C72 120.0
C70 C71 H71A 120.0
C72 C71 H71A 120.0
C71 C72 C73 120.0
C71 C72 H72A 120.0
C73 C72 H72A 120.0
C74 C73 C72 120.0
C74 C73 H73A 120.0
C72 C73 H73A 120.0
C73 C74 C75 120.0
C73 C74 H74A 120.0
C75 C74 H74A 120.0
C74 C75 C70 120.0
C74 C75 H75A 120.0
C70 C75 H75A 120.0
N8 C76 C69 126.6(6)
N8 C76 C77 109.2(6)
C69 C76 C77 124.1(6)
C78 C77 C76 106.9(7)
C78 C77 H77A 126.5
C76 C77 H77A 126.5
C77 C78 C79 107.2(6)
C77 C78 H78A 126.4
C79 C78 H78A 126.4
N8 C79 C80 126.4(6)
N8 C79 C78 108.7(6)
C80 C79 C78 124.9(6)
C87 C80 C79 125.5(6)
C87 C80 C81 118.9(6)
C79 C80 C81 115.6(6)
C82 C81 C86 118.2(6)
C82 C81 C80 120.6(6)
C86 C81 C80 121.2(6)
C83 C82 C81 121.5(7)
C83 C82 H82A 119.3
C81 C82 H82A 119.3
C82 C83 C84 120.3(7)
C82 C83 H83A 119.8
C84 C83 H83A 119.8
C83 C84 C85 118.5(7)
C83 C84 H84A 120.8
C85 C84 H84A 120.8
C86 C85 C84 120.9(7)
C86 C85 H85A 119.6
C84 C85 H85A 119.6
C85 C86 C81 120.5(7)
C85 C86 H86A 119.7
C81 C86 H86A 119.7
N9 C87 C80 126.0(6)
N9 C87 C88 108.8(6)
C80 C87 C88 125.2(6)
C89 C88 C87 107.3(7)
C89 C88 H88A 126.3
C87 C88 H88A 126.3
C88 C89 C90 107.7(7)
C88 C89 H89A 126.1
C90 C89 H89A 126.1
N9 C90 C91 127.2(6)
N9 C90 C89 108.5(6)
C91 C90 C89 124.3(7)
C90 C91 C54 122.7(6)
C90 C91 C92 119.8(6)
C54 C91 C92 117.4(6)
C97 C92 C93 115.6(7)
C97 C92 C91 121.2(6)
C93 C92 C91 123.1(7)
C94 C93 C92 122.4(7)
C94 C93 H93A 118.8
C92 C93 H93A 118.8
C93 C94 C95 121.3(7)
C93 C94 H94A 119.3
C95 C94 H94A 119.3
C96 C95 N10 121.7(7)
C96 C95 C94 116.2(7)
N10 C95 C94 122.0(6)
C97 C96 C95 121.6(7)
C97 C96 H96A 119.2
C95 C96 H96A 119.2
C96 C97 C92 122.8(7)
C96 C97 H97A 118.6
C92 C97 H97A 118.6
N10 C98 S3 116.8(5)
N10 C98 H98A 108.1
S3 C98 H98A 108.1
N10 C98 H98B 108.1
S3 C98 H98B 108.1
H98A C98 H98B 107.3
N10 C99 S4 116.5(5)
N10 C99 H99A 108.2
S4 C99 H99A 108.2
N10 C99 H99B 108.2
S4 C99 H99B 108.2
H99A C99 H99B 107.3
O9 C100 Fe4 175.9(8)
O10 C101 Fe4 179.7(13)
O11 C102 Fe4 178.7(14)
O12 C103 Fe3 177.5(7)
O13 C104 Fe3 178.1(8)
O14 C105 Fe3 178.1(8)
O8 C106 H10B 109.5
O8 C106 H10C 109.5
H10B C106 H10C 109.5
O8 C106 H10D 109.5
H10B C106 H10D 109.5
H10C C106 H10D 109.5
O15 C107 H10E 109.5
O15 C107 H10F 109.5
H10E C107 H10F 109.5
O15 C107 H10G 109.5
H10E C107 H10G 109.5
H10F C107 H10G 109.5
C107 O15 H15 109.5
O16 C108 H10H 109.5
O16 C108 H10I 109.5
H10H C108 H10I 109.5
O16 C108 H10J 109.5
H10H C108 H10J 109.5
H10I C108 H10J 109.5
C108 O16 H16 109.5

loop_
_geom_bond_atom_site_label_1
_geom_bond_atom_site_label_2
_geom_bond_distance
Fe1 C51 1.784(9)
Fe1 C52 1.796(10)
Fe1 C50 1.799(9)
Fe1 S2 2.275(3)
Fe1 S1 2.283(3)
Fe1 Fe2 2.500(2)
Fe2 C49 1.768(8)
Fe2 C47 1.792(8)
Fe2 C48 1.799(8)
Fe2 S2 2.268(3)
Fe2 S1 2.285(3)
Fe3 C103 1.766(9)
Fe3 C104 1.777(9)
Fe3 C105 1.828(9)
Fe3 S3 2.265(3)
Fe3 S4 2.278(3)
Fe3 Fe4 2.517(2)
Fe4 C102 1.772(13)
Fe4 C101 1.807(10)
Fe4 C100 1.815(11)
Fe4 S4 2.267(3)
Fe4 S3 2.271(3)
Zn1 N4 2.056(6)
Zn1 N2 2.065(6)
Zn1 N1 2.069(6)
Zn1 N3 2.073(6)
Zn1 O1 2.179(5)
Zn2 N7 2.060(5)
Zn2 N8 2.073(6)
Zn2 N9 2.074(6)
Zn2 N6 2.079(6)
Zn2 O8 2.186(5)
N1 C1 1.375(8)
N1 C4 1.379(8)
N2 C12 1.373(8)
N2 C15 1.386(8)
N3 C23 1.376(8)
N3 C26 1.394(9)
N4 C34 1.383(8)
N4 C37 1.389(8)
N5 C42 1.419(9)
N5 C46 1.431(9)
N5 C45 1.442(9)
N6 C54 1.359(9)
N6 C57 1.386(9)
N7 C68 1.383(9)
N7 C65 1.392(8)
N8 C76 1.368(9)
N8 C79 1.377(8)
N9 C90 1.378(9)
N9 C87 1.382(9)
N10 C95 1.411(9)
N10 C99 1.449(9)
N10 C98 1.450(9)
O1 C53 1.444(9)
O1 H1A 0.8500
O2 C47 1.151(9)
O3 C48 1.157(9)
O4 C49 1.158(9)
O5 C50 1.138(10)
O6 C51 1.158(10)
O7 C52 1.141(9)
O8 C106 1.424(9)
O8 H8B 0.8500
O9 C100 1.146(11)
O10 C101 1.132(11)
O11 C102 1.153(13)
O12 C103 1.185(9)
O13 C104 1.158(10)
O14 C105 1.123(9)
S1 C45 1.850(8)
S2 C46 1.869(7)
S3 C98 1.855(8)
S4 C99 1.846(8)
C1 C38 1.395(9)
C1 C2 1.440(9)
C2 C3 1.375(9)
C2 H2A 0.9500
C3 C4 1.435(9)
C3 H3A 0.9500
C4 C5 1.416(9)
C5 C12 1.407(9)
C5 C6 1.509(9)
C6 C7 1.388(10)
C6 C11 1.399(9)
C7 C8 1.401(10)
C7 H7A 0.9500
C8 C9 1.387(11)
C8 H8A 0.9500
C9 C10 1.366(11)
C9 H9A 0.9500
C10 C11 1.394(10)
C10 H10A 0.9500
C11 H11A 0.9500
C12 C13 1.443(9)
C13 C14 1.352(10)
C13 H13A 0.9500
C14 C15 1.434(10)
C14 H14A 0.9500
C15 C16 1.413(10)
C16 C23 1.408(10)
C16 C17 1.510(10)
C17 C22 1.376(11)
C17 C18 1.382(11)
C18 C19 1.404(13)
C18 H18A 0.9500
C19 C20 1.354(16)
C19 H19A 0.9500
C20 C21 1.379(16)
C20 H20A 0.9500
C21 C22 1.391(12)
C21 H21A 0.9500
C22 H22A 0.9500
C23 C24 1.449(9)
C24 C25 1.363(10)
C24 H24A 0.9500
C25 C26 1.436(9)
C25 H25A 0.9500
C26 C27 1.417(9)
C27 C34 1.400(9)
C27 C28 1.502(9)
C28 C33 1.390(11)
C28 C29 1.398(10)
C29 C30 1.394(11)
C29 H29A 0.9500
C30 C31 1.353(14)
C30 H30A 0.9500
C31 C32 1.356(14)
C31 H31A 0.9500
C32 C33 1.385(12)
C32 H32A 0.9500
C33 H33A 0.9500
C34 C35 1.453(9)
C35 C36 1.344(10)
C35 H35A 0.9500
C36 C37 1.438(9)
C36 H36A 0.9500
C37 C38 1.416(9)
C38 C39 1.535(9)
C39 C40 1.373(9)
C39 C44 1.398(9)
C40 C41 1.401(10)
C40 H40A 0.9500
C41 C42 1.409(9)
C41 H41A 0.9500
C42 C43 1.390(10)
C43 C44 1.392(9)
C43 H43A 0.9500
C44 H44A 0.9500
C45 H45A 0.9900
C45 H45B 0.9900
C46 H46A 0.9900
C46 H46B 0.9900
C53 H53A 0.9800
C53 H53B 0.9800
C53 H53C 0.9800
C54 C91 1.431(10)
C54 C55 1.465(10)
C55 C56 1.346(10)
C55 H55A 0.9500
C56 C57 1.456(10)
C56 H56A 0.9500
C57 C58 1.396(10)
C58 C65 1.395(10)
C58 C59 1.519(8)
C59 C60 1.3900
C59 C64 1.3900
C60 C61 1.3900
C60 H60A 0.9500
C61 C62 1.3900
C61 H61A 0.9500
C62 C63 1.3900
C62 H62A 0.9500
C63 C64 1.3900
C63 H63A 0.9500
C64 H64A 0.9500
C65 C66 1.441(10)
C66 C67 1.352(10)
C66 H66A 0.9500
C67 C68 1.456(9)
C67 H67A 0.9500
C68 C69 1.402(9)
C69 C76 1.425(9)
C69 C70 1.522(8)
C70 C71 1.3900
C70 C75 1.3900
C71 C72 1.3900
C71 H71A 0.9500
C72 C73 1.3900
C72 H72A 0.9500
C73 C74 1.3900
C73 H73A 0.9500
C74 C75 1.3900
C74 H74A 0.9500
C75 H75A 0.9500
C76 C77 1.449(10)
C77 C78 1.369(10)
C77 H77A 0.9500
C78 C79 1.450(10)
C78 H78A 0.9500
C79 C80 1.404(10)
C80 C87 1.399(10)
C80 C81 1.511(9)
C81 C82 1.387(10)
C81 C86 1.400(9)
C82 C83 1.380(10)
C82 H82A 0.9500
C83 C84 1.392(11)
C83 H83A 0.9500
C84 C85 1.399(10)
C84 H84A 0.9500
C85 C86 1.379(10)
C85 H85A 0.9500
C86 H86A 0.9500
C87 C88 1.455(10)
C88 C89 1.350(10)
C88 H88A 0.9500
C89 C90 1.459(9)
C89 H89A 0.9500
C90 C91 1.409(10)
C91 C92 1.477(10)
C92 C97 1.405(10)
C92 C93 1.410(10)
C93 C94 1.357(10)
C93 H93A 0.9500
C94 C95 1.425(10)
C94 H94A 0.9500
C95 C96 1.405(10)
C96 C97 1.357(10)
C96 H96A 0.9500
C97 H97A 0.9500
C98 H98A 0.9900
C98 H98B 0.9900
C99 H99A 0.9900
C99 H99B 0.9900
C106 H10B 0.9800
C106 H10C 0.9800
C106 H10D 0.9800
C107 O15 1.382(10)
C107 H10E 0.9800
C107 H10F 0.9800
C107 H10G 0.9800
O15 H15 0.8400
C108 O16 1.415(9)
C108 H10H 0.9800
C108 H10I 0.9800
C108 H10J 0.9800
O16 H16 0.8400

loop_
_geom_hbond_atom_site_label_D
_geom_hbond_atom_site_label_H
_geom_hbond_atom_site_label_A
_geom_hbond_distance_DH
_geom_hbond_distance_HA
_geom_hbond_distance_DA
_geom_hbond_angle_DHA
_geom_hbond_site_symmetry_A
O8 H8B O16 0.85 2.30 2.866(9) 124.3 2_566
O8 H8B O15 0.85 2.07 2.673(8) 127.9 1_565
O1 H1A O15 0.85 2.23 2.785(9) 122.5 2_566
O1 H1A O16 0.85 2.07 2.683(9) 128.6 1_565

loop_
_geom_torsion_atom_site_label_1
_geom_torsion_atom_site_label_2
_geom_torsion_atom_site_label_3
_geom_torsion_atom_site_label_4
_geom_torsion
C51 Fe1 Fe2 C49 92.4(4)
C52 Fe1 Fe2 C49 2.5(4)
C50 Fe1 Fe2 C49 -137.2(6)
S2 Fe1 Fe2 C49 174.5(2)
S1 Fe1 Fe2 C49 -77.4(2)
C51 Fe1 Fe2 C47 -134.2(7)
C52 Fe1 Fe2 C47 136.0(7)
C50 Fe1 Fe2 C47 -3.7(9)
S2 Fe1 Fe2 C47 -52.0(6)
S1 Fe1 Fe2 C47 56.0(7)
C51 Fe1 Fe2 C48 -2.8(4)
C52 Fe1 Fe2 C48 -92.7(4)
C50 Fe1 Fe2 C48 127.6(6)
S2 Fe1 Fe2 C48 79.4(3)
S1 Fe1 Fe2 C48 -172.6(3)
C51 Fe1 Fe2 S2 -82.1(3)
C52 Fe1 Fe2 S2 -172.0(3)
C50 Fe1 Fe2 S2 48.3(6)
S1 Fe1 Fe2 S2 108.03(10)
C51 Fe1 Fe2 S1 169.8(3)
C52 Fe1 Fe2 S1 80.0(3)
C50 Fe1 Fe2 S1 -59.8(6)
S2 Fe1 Fe2 S1 -108.03(10)
C103 Fe3 Fe4 C102 -97.9(5)
C104 Fe3 Fe4 C102 -1.8(5)
C105 Fe3 Fe4 C102 132.7(7)
S3 Fe3 Fe4 C102 -177.4(4)
S4 Fe3 Fe4 C102 74.2(4)
C103 Fe3 Fe4 C101 -4.1(5)
C104 Fe3 Fe4 C101 92.0(5)
C105 Fe3 Fe4 C101 -133.6(6)
S3 Fe3 Fe4 C101 -83.7(4)
S4 Fe3 Fe4 C101 168.0(4)
C103 Fe3 Fe4 C100 117.3(7)
C104 Fe3 Fe4 C100 -146.6(7)
C105 Fe3 Fe4 C100 -12.2(9)
S3 Fe3 Fe4 C100 37.8(7)
S4 Fe3 Fe4 C100 -70.6(7)
C103 Fe3 Fe4 S4 -172.1(3)
C104 Fe3 Fe4 S4 -76.0(3)
C105 Fe3 Fe4 S4 58.4(5)
S3 Fe3 Fe4 S4 108.35(11)
C103 Fe3 Fe4 S3 79.6(3)
C104 Fe3 Fe4 S3 175.6(3)
C105 Fe3 Fe4 S3 -49.9(5)
S4 Fe3 Fe4 S3 -108.35(11)
N4 Zn1 N1 C1 -12.5(5)
N2 Zn1 N1 C1 -178.4(5)
N3 Zn1 N1 C1 -97.3(10)
O1 Zn1 N1 C1 82.5(5)
N4 Zn1 N1 C4 174.5(5)
N2 Zn1 N1 C4 8.5(5)
N3 Zn1 N1 C4 89.7(10)
O1 Zn1 N1 C4 -90.6(5)
N4 Zn1 N2 C12 -89.8(10)
N1 Zn1 N2 C12 -5.0(5)
N3 Zn1 N2 C12 -172.0(5)
O1 Zn1 N2 C12 92.5(5)
N4 Zn1 N2 C15 89.1(10)
N1 Zn1 N2 C15 173.9(5)
N3 Zn1 N2 C15 7.0(5)
O1 Zn1 N2 C15 -88.5(5)
N4 Zn1 N3 C23 179.1(5)
N2 Zn1 N3 C23 -14.9(5)
N1 Zn1 N3 C23 -96.1(10)
O1 Zn1 N3 C23 84.2(5)
N4 Zn1 N3 C26 13.8(5)
N2 Zn1 N3 C26 179.8(5)
N1 Zn1 N3 C26 98.6(10)
O1 Zn1 N3 C26 -81.1(5)
N2 Zn1 N4 C34 -86.9(10)
N1 Zn1 N4 C34 -171.6(6)
N3 Zn1 N4 C34 -4.7(6)
O1 Zn1 N4 C34 90.8(6)
N2 Zn1 N4 C37 92.5(10)
N1 Zn1 N4 C37 7.8(5)
N3 Zn1 N4 C37 174.7(5)
O1 Zn1 N4 C37 -89.8(5)
N7 Zn2 N6 C54 176.6(5)
N8 Zn2 N6 C54 -98.7(11)
N9 Zn2 N6 C54 -15.3(5)
O8 Zn2 N6 C54 83.4(5)
N7 Zn2 N6 C57 14.0(5)
N8 Zn2 N6 C57 98.6(11)
N9 Zn2 N6 C57 -178.0(5)
O8 Zn2 N6 C57 -79.3(5)
N8 Zn2 N7 C68 10.3(5)
N9 Zn2 N7 C68 97.9(12)
N6 Zn2 N7 C68 178.4(5)
O8 Zn2 N7 C68 -84.5(5)
N8 Zn2 N7 C65 -177.0(5)
N9 Zn2 N7 C65 -89.3(12)
N6 Zn2 N7 C65 -8.8(5)
O8 Zn2 N7 C65 88.3(5)
N7 Zn2 N8 C76 -5.7(6)
N9 Zn2 N8 C76 -173.6(6)
N6 Zn2 N8 C76 -90.3(12)
O8 Zn2 N8 C76 87.6(6)
N7 Zn2 N8 C79 170.0(5)
N9 Zn2 N8 C79 2.1(5)
N6 Zn2 N8 C79 85.4(12)
O8 Zn2 N8 C79 -96.7(5)
N7 Zn2 N9 C90 91.7(11)
N8 Zn2 N9 C90 179.4(5)
N6 Zn2 N9 C90 11.2(5)
O8 Zn2 N9 C90 -85.8(5)
N7 Zn2 N9 C87 -94.3(12)
N8 Zn2 N9 C87 -6.6(5)
N6 Zn2 N9 C87 -174.9(5)
O8 Zn2 N9 C87 88.2(5)
N4 Zn1 O1 C53 58.8(6)
N2 Zn1 O1 C53 -121.8(6)
N1 Zn1 O1 C53 -31.6(6)
N3 Zn1 O1 C53 148.3(6)
N7 Zn2 O8 C106 121.1(6)
N8 Zn2 O8 C106 31.1(6)
N9 Zn2 O8 C106 -59.4(6)
N6 Zn2 O8 C106 -149.3(6)
C51 Fe1 S1 C45 -129.0(7)
C52 Fe1 S1 C45 145.9(3)
C50 Fe1 S1 C45 45.6(4)
S2 Fe1 S1 C45 -53.8(3)
Fe2 Fe1 S1 C45 -106.5(2)
C51 Fe1 S1 Fe2 -22.5(7)
C52 Fe1 S1 Fe2 -107.6(3)
C50 Fe1 S1 Fe2 152.1(3)
S2 Fe1 S1 Fe2 52.72(8)
C49 Fe2 S1 C45 -152.5(4)
C47 Fe2 S1 C45 -58.4(4)
C48 Fe2 S1 C45 119.6(6)
S2 Fe2 S1 C45 48.9(3)
Fe1 Fe2 S1 C45 101.8(3)
C49 Fe2 S1 Fe1 105.7(3)
C47 Fe2 S1 Fe1 -160.3(3)
C48 Fe2 S1 Fe1 17.8(6)
S2 Fe2 S1 Fe1 -52.93(7)
C49 Fe2 S2 C46 -118.3(6)
C47 Fe2 S2 C46 56.7(4)
C48 Fe2 S2 C46 151.5(4)
S1 Fe2 S2 C46 -51.7(3)
Fe1 Fe2 S2 C46 -104.7(3)
C49 Fe2 S2 Fe1 -13.7(6)
C47 Fe2 S2 Fe1 161.4(2)
C48 Fe2 S2 Fe1 -103.9(3)
S1 Fe2 S2 Fe1 52.96(9)
C51 Fe1 S2 C46 -153.8(4)
C52 Fe1 S2 C46 128.2(8)
C50 Fe1 S2 C46 -51.0(4)
S1 Fe1 S2 C46 52.4(3)
Fe2 Fe1 S2 C46 105.5(3)
C51 Fe1 S2 Fe2 100.7(3)
C52 Fe1 S2 Fe2 22.7(8)
C50 Fe1 S2 Fe2 -156.5(3)
S1 Fe1 S2 Fe2 -53.05(7)
C103 Fe3 S3 C98 148.6(4)
C104 Fe3 S3 C98 -120.0(9)
C105 Fe3 S3 C98 49.2(4)
S4 Fe3 S3 C98 -54.5(3)
Fe4 Fe3 S3 C98 -106.9(3)
C103 Fe3 S3 Fe4 -104.5(3)
C104 Fe3 S3 Fe4 -13.1(8)
C105 Fe3 S3 Fe4 156.1(3)
S4 Fe3 S3 Fe4 52.34(8)
C102 Fe4 S3 C98 110.0(12)
C101 Fe4 S3 C98 -158.2(5)
C100 Fe4 S3 C98 -61.9(4)
S4 Fe4 S3 C98 50.2(3)
Fe3 Fe4 S3 C98 102.9(3)
C102 Fe4 S3 Fe3 7.1(12)
C101 Fe4 S3 Fe3 98.9(4)
C100 Fe4 S3 Fe3 -164.8(3)
S4 Fe4 S3 Fe3 -52.68(8)
C102 Fe4 S4 C99 149.1(6)
C101 Fe4 S4 C99 -126.3(8)
C100 Fe4 S4 C99 53.6(4)
S3 Fe4 S4 C99 -48.8(3)
Fe3 Fe4 S4 C99 -101.2(3)
C102 Fe4 S4 Fe3 -109.7(5)
C101 Fe4 S4 Fe3 -25.1(8)
C100 Fe4 S4 Fe3 154.8(3)
S3 Fe4 S4 Fe3 52.34(9)
C103 Fe3 S4 C99 127.1(7)
C104 Fe3 S4 C99 -141.7(4)
C105 Fe3 S4 C99 -44.8(4)
S3 Fe3 S4 C99 55.4(3)
Fe4 Fe3 S4 C99 108.0(3)
C103 Fe3 S4 Fe4 19.1(6)
C104 Fe3 S4 Fe4 110.3(3)
C105 Fe3 S4 Fe4 -152.8(3)
S3 Fe3 S4 Fe4 -52.56(8)
C4 N1 C1 C38 -175.6(6)
Zn1 N1 C1 C38 10.2(9)
C4 N1 C1 C2 0.0(7)
Zn1 N1 C1 C2 -174.2(4)
N1 C1 C2 C3 -0.2(8)
C38 C1 C2 C3 175.4(6)
C1 C2 C3 C4 0.4(7)
C1 N1 C4 C5 179.2(6)
Zn1 N1 C4 C5 -6.7(9)
C1 N1 C4 C3 0.3(7)
Zn1 N1 C4 C3 174.4(4)
C2 C3 C4 N1 -0.5(8)
C2 C3 C4 C5 -179.4(6)
N1 C4 C5 C12 -2.2(11)
C3 C4 C5 C12 176.6(6)
N1 C4 C5 C6 -177.3(6)
C3 C4 C5 C6 1.5(10)
C12 C5 C6 C7 -109.4(7)
C4 C5 C6 C7 66.1(9)
C12 C5 C6 C11 67.9(8)
C4 C5 C6 C11 -116.6(7)
C11 C6 C7 C8 0.6(10)
C5 C6 C7 C8 177.8(7)
C6 C7 C8 C9 -1.3(11)
C7 C8 C9 C10 1.3(12)
C8 C9 C10 C11 -0.7(11)
C9 C10 C11 C6 -0.1(11)
C7 C6 C11 C10 0.1(10)
C5 C6 C11 C10 -177.2(6)
C15 N2 C12 C5 -179.9(6)
Zn1 N2 C12 C5 -0.8(9)
C15 N2 C12 C13 0.6(7)
Zn1 N2 C12 C13 179.8(4)
C4 C5 C12 N2 6.2(10)
C6 C5 C12 N2 -178.7(6)
C4 C5 C12 C13 -174.5(6)
C6 C5 C12 C13 0.7(9)
N2 C12 C13 C14 -0.6(8)
C5 C12 C13 C14 180.0(6)
C12 C13 C14 C15 0.2(8)
C12 N2 C15 C16 -179.4(6)
Zn1 N2 C15 C16 1.5(10)
C12 N2 C15 C14 -0.5(7)
Zn1 N2 C15 C14 -179.6(4)
C13 C14 C15 N2 0.1(8)
C13 C14 C15 C16 179.0(7)
N2 C15 C16 C23 -6.5(11)
C14 C15 C16 C23 174.8(7)
N2 C15 C16 C17 175.6(6)
C14 C15 C16 C17 -3.1(10)
C23 C16 C17 C22 -66.5(9)
C15 C16 C17 C22 111.5(8)
C23 C16 C17 C18 111.7(8)
C15 C16 C17 C18 -70.3(9)
C22 C17 C18 C19 -0.3(12)
C16 C17 C18 C19 -178.5(7)
C17 C18 C19 C20 1.4(14)
C18 C19 C20 C21 -2.5(15)
C19 C20 C21 C22 2.5(16)
C18 C17 C22 C21 0.4(12)
C16 C17 C22 C21 178.5(8)
C20 C21 C22 C17 -1.4(14)
C26 N3 C23 C16 -176.9(6)
Zn1 N3 C23 C16 15.4(9)
C26 N3 C23 C24 2.3(7)
Zn1 N3 C23 C24 -165.4(4)
C15 C16 C23 N3 -2.6(11)
C17 C16 C23 N3 175.3(6)
C15 C16 C23 C24 178.4(7)
C17 C16 C23 C24 -3.8(10)
N3 C23 C24 C25 -0.8(8)
C16 C23 C24 C25 178.4(6)
C23 C24 C25 C26 -1.0(8)
C23 N3 C26 C27 176.9(6)
Zn1 N3 C26 C27 -15.5(9)
C23 N3 C26 C25 -2.9(7)
Zn1 N3 C26 C25 164.7(4)
C24 C25 C26 N3 2.5(8)
C24 C25 C26 C27 -177.3(6)
N3 C26 C27 C34 3.4(11)
C25 C26 C27 C34 -176.9(7)
N3 C26 C27 C28 -175.6(6)
C25 C26 C27 C28 4.2(10)
C34 C27 C28 C33 57.9(9)
C26 C27 C28 C33 -123.1(8)
C34 C27 C28 C29 -121.7(8)
C26 C27 C28 C29 57.4(9)
C33 C28 C29 C30 -2.1(11)
C27 C28 C29 C30 177.4(7)
C28 C29 C30 C31 0.6(12)
C29 C30 C31 C32 0.5(14)
C30 C31 C32 C33 0.0(14)
C31 C32 C33 C28 -1.7(13)
C29 C28 C33 C32 2.7(12)
C27 C28 C33 C32 -176.8(7)
C37 N4 C34 C27 176.5(7)
Zn1 N4 C34 C27 -4.0(10)
C37 N4 C34 C35 -1.8(8)
Zn1 N4 C34 C35 177.7(5)
C26 C27 C34 N4 7.0(11)
C28 C27 C34 N4 -174.0(6)
C26 C27 C34 C35 -174.9(7)
C28 C27 C34 C35 4.0(11)
N4 C34 C35 C36 1.2(9)
C27 C34 C35 C36 -177.1(7)
C34 C35 C36 C37 -0.1(9)
C34 N4 C37 C38 179.2(6)
Zn1 N4 C37 C38 -0.3(10)
C34 N4 C37 C36 1.7(8)
Zn1 N4 C37 C36 -177.7(5)
C35 C36 C37 N4 -1.0(9)
C35 C36 C37 C38 -178.5(7)
N1 C1 C38 C37 1.8(11)
C2 C1 C38 C37 -173.2(6)
N1 C1 C38 C39 -176.1(6)
C2 C1 C38 C39 9.0(10)
N4 C37 C38 C1 -7.2(11)
C36 C37 C38 C1 169.9(7)
N4 C37 C38 C39 170.7(6)
C36 C37 C38 C39 -12.2(10)
C1 C38 C39 C40 92.0(8)
C37 C38 C39 C40 -86.1(8)
C1 C38 C39 C44 -85.9(8)
C37 C38 C39 C44 96.0(8)
C44 C39 C40 C41 -0.8(10)
C38 C39 C40 C41 -178.7(6)
C39 C40 C41 C42 0.4(10)
C40 C41 C42 C43 -0.3(10)
C40 C41 C42 N5 174.8(6)
C46 N5 C42 C43 -27.7(9)
C45 N5 C42 C43 179.1(6)
C46 N5 C42 C41 157.3(6)
C45 N5 C42 C41 4.2(9)
C41 C42 C43 C44 0.8(10)
N5 C42 C43 C44 -174.3(6)
C42 C43 C44 C39 -1.3(10)
C40 C39 C44 C43 1.3(10)
C38 C39 C44 C43 179.2(6)
C42 N5 C45 S1 84.1(7)
C46 N5 C45 S1 -70.9(7)
Fe1 S1 C45 N5 70.8(5)
Fe2 S1 C45 N5 -0.7(6)
C42 N5 C46 S2 -88.0(7)
C45 N5 C46 S2 67.0(7)
Fe2 S2 C46 N5 7.1(6)
Fe1 S2 C46 N5 -65.5(6)
C49 Fe2 C47 O2 -48(6)
C48 Fe2 C47 O2 46(6)
S2 Fe2 C47 O2 134(6)
S1 Fe2 C47 O2 -135(6)
Fe1 Fe2 C47 O2 178(5)
C49 Fe2 C48 O3 -95(52)
C47 Fe2 C48 O3 170(100)
S2 Fe2 C48 O3 62(52)
S1 Fe2 C48 O3 -9(52)
Fe1 Fe2 C48 O3 6(52)
C47 Fe2 C49 O4 -135(55)
C48 Fe2 C49 O4 130(55)
S2 Fe2 C49 O4 41(55)
S1 Fe2 C49 O4 -26(55)
Fe1 Fe2 C49 O4 29(55)
C51 Fe1 C50 O5 59(28)
C52 Fe1 C50 O5 149(27)
S2 Fe1 C50 O5 -31(28)
S1 Fe1 C50 O5 -119(27)
Fe2 Fe1 C50 O5 -71(28)
C52 Fe1 C51 O6 44(13)
C50 Fe1 C51 O6 144(13)
S2 Fe1 C51 O6 -116(13)
S1 Fe1 C51 O6 -41(13)
Fe2 Fe1 C51 O6 -60(13)
C51 Fe1 C52 O7 -16(12)
C50 Fe1 C52 O7 -119(12)
S2 Fe1 C52 O7 62(12)
S1 Fe1 C52 O7 137(12)
Fe2 Fe1 C52 O7 82(12)
C57 N6 C54 C91 -179.3(6)
Zn2 N6 C54 C91 15.5(10)
C57 N6 C54 C55 0.7(7)
Zn2 N6 C54 C55 -164.5(4)
N6 C54 C55 C56 -0.5(8)
C91 C54 C55 C56 179.4(6)
C54 C55 C56 C57 0.1(8)
C54 N6 C57 C58 179.9(7)
Zn2 N6 C57 C58 -14.8(9)
C54 N6 C57 C56 -0.6(7)
Zn2 N6 C57 C56 164.7(4)
C55 C56 C57 N6 0.3(8)
C55 C56 C57 C58 179.8(7)
N6 C57 C58 C65 5.1(12)
C56 C57 C58 C65 -174.3(7)
N6 C57 C58 C59 -174.8(6)
C56 C57 C58 C59 5.7(10)
C65 C58 C59 C60 -114.0(6)
C57 C58 C59 C60 66.0(7)
C65 C58 C59 C64 63.2(7)
C57 C58 C59 C64 -116.9(6)
C64 C59 C60 C61 0.0
C58 C59 C60 C61 177.2(5)
C59 C60 C61 C62 0.0
C60 C61 C62 C63 0.0
C61 C62 C63 C64 0.0
C62 C63 C64 C59 0.0
C60 C59 C64 C63 0.0
C58 C59 C64 C63 -177.1(5)
C68 N7 C65 C58 177.2(6)
Zn2 N7 C65 C58 3.3(9)
C68 N7 C65 C66 -0.6(7)
Zn2 N7 C65 C66 -174.5(4)
C57 C58 C65 N7 1.2(11)
C59 C58 C65 N7 -178.9(6)
C57 C58 C65 C66 178.6(7)
C59 C58 C65 C66 -1.4(10)
N7 C65 C66 C67 2.4(8)
C58 C65 C66 C67 -175.3(7)
C65 C66 C67 C68 -3.1(8)
C65 N7 C68 C69 177.6(7)
Zn2 N7 C68 C69 -8.4(10)
C65 N7 C68 C67 -1.3(7)
Zn2 N7 C68 C67 172.8(5)
C66 C67 C68 N7 2.8(8)
C66 C67 C68 C69 -176.1(7)
N7 C68 C69 C76 -2.1(11)
C67 C68 C69 C76 176.6(7)
N7 C68 C69 C70 -176.5(6)
C67 C68 C69 C70 2.2(10)
C68 C69 C70 C71 59.6(7)
C76 C69 C70 C71 -115.1(6)
C68 C69 C70 C75 -122.2(6)
C76 C69 C70 C75 63.1(7)
C75 C70 C71 C72 0.0
C69 C70 C71 C72 178.2(5)
C70 C71 C72 C73 0.0
C71 C72 C73 C74 0.0
C72 C73 C74 C75 0.0
C73 C74 C75 C70 0.0
C71 C70 C75 C74 0.0
C69 C70 C75 C74 -178.1(5)
C79 N8 C76 C69 -177.9(7)
Zn2 N8 C76 C69 -1.6(10)
C79 N8 C76 C77 -0.3(8)
Zn2 N8 C76 C77 176.0(5)
C68 C69 C76 N8 7.5(11)
C70 C69 C76 N8 -178.0(6)
C68 C69 C76 C77 -169.7(7)
C70 C69 C76 C77 4.7(10)
N8 C76 C77 C78 0.0(9)
C69 C76 C77 C78 177.7(7)
C76 C77 C78 C79 0.3(8)
C76 N8 C79 C80 179.8(7)
Zn2 N8 C79 C80 3.4(10)
C76 N8 C79 C78 0.5(8)
Zn2 N8 C79 C78 -175.8(4)
C77 C78 C79 N8 -0.5(8)
C77 C78 C79 C80 -179.8(7)
N8 C79 C80 C87 -6.2(11)
C78 C79 C80 C87 172.9(7)
N8 C79 C80 C81 175.5(6)
C78 C79 C80 C81 -5.3(10)
C87 C80 C81 C82 113.6(8)
C79 C80 C81 C82 -68.1(8)
C87 C80 C81 C86 -68.8(9)
C79 C80 C81 C86 109.5(8)
C86 C81 C82 C83 -2.8(11)
C80 C81 C82 C83 174.9(7)
C81 C82 C83 C84 -0.1(12)
C82 C83 C84 C85 2.8(11)
C83 C84 C85 C86 -2.7(11)
C84 C85 C86 C81 -0.3(11)
C82 C81 C86 C85 3.0(10)
C80 C81 C86 C85 -174.7(6)
C90 N9 C87 C80 -178.7(6)
Zn2 N9 C87 C80 6.4(9)
C90 N9 C87 C88 0.8(7)
Zn2 N9 C87 C88 -174.2(4)
C79 C80 C87 N9 0.9(11)
C81 C80 C87 N9 179.1(6)
C79 C80 C87 C88 -178.5(7)
C81 C80 C87 C88 -0.3(10)
N9 C87 C88 C89 -1.0(8)
C80 C87 C88 C89 178.5(7)
C87 C88 C89 C90 0.8(8)
C87 N9 C90 C91 178.7(6)
Zn2 N9 C90 C91 -6.4(10)
C87 N9 C90 C89 -0.3(7)
Zn2 N9 C90 C89 174.6(4)
C88 C89 C90 N9 -0.3(8)
C88 C89 C90 C91 -179.3(7)
N9 C90 C91 C54 0.5(11)
C89 C90 C91 C54 179.3(6)
N9 C90 C91 C92 -177.1(6)
C89 C90 C91 C92 1.7(10)
N6 C54 C91 C90 -5.5(11)
C55 C54 C91 C90 174.6(6)
N6 C54 C91 C92 172.2(6)
C55 C54 C91 C92 -7.8(10)
C90 C91 C92 C97 118.0(8)
C54 C91 C92 C97 -59.8(9)
C90 C91 C92 C93 -64.8(10)
C54 C91 C92 C93 117.5(8)
C97 C92 C93 C94 0.9(12)
C91 C92 C93 C94 -176.5(7)
C92 C93 C94 C95 0.5(13)
C99 N10 C95 C96 -8.1(11)
C98 N10 C95 C96 -157.7(7)
C99 N10 C95 C94 176.6(7)
C98 N10 C95 C94 27.1(11)
C93 C94 C95 C96 -2.0(12)
C93 C94 C95 N10 173.4(7)
N10 C95 C96 C97 -173.2(7)
C94 C95 C96 C97 2.2(11)
C95 C96 C97 C92 -0.9(12)
C93 C92 C97 C96 -0.7(11)
C91 C92 C97 C96 176.7(7)
C95 N10 C98 S3 85.6(8)
C99 N10 C98 S3 -66.5(7)
Fe3 S3 C98 N10 68.2(6)
Fe4 S3 C98 N10 -4.8(7)
C95 N10 C99 S4 -83.4(7)
C98 N10 C99 S4 68.7(7)
Fe4 S4 C99 N10 1.2(6)
Fe3 S4 C99 N10 -71.3(6)
C102 Fe4 C100 O9 103(13)
C101 Fe4 C100 O9 10(13)
S4 Fe4 C100 O9 -170(13)
S3 Fe4 C100 O9 -80(13)
Fe3 Fe4 C100 O9 -112(13)
C102 Fe4 C101 O10 16(100)
C100 Fe4 C101 O10 113(100)
S4 Fe4 C101 O10 -67(100)
S3 Fe4 C101 O10 -143(100)
Fe3 Fe4 C101 O10 -88(100)
C101 Fe4 C102 O11 175(100)
C100 Fe4 C102 O11 78(59)
S4 Fe4 C102 O11 -34(59)
S3 Fe4 C102 O11 -94(60)
Fe3 Fe4 C102 O11 -88(59)
C104 Fe3 C103 O12 -170(18)
C105 Fe3 C103 O12 92(18)
S3 Fe3 C103 O12 -9(18)
S4 Fe3 C103 O12 -80(18)
Fe4 Fe3 C103 O12 -64(18)
C103 Fe3 C104 O13 -138(28)
C105 Fe3 C104 O13 -38(28)
S3 Fe3 C104 O13 131(27)
S4 Fe3 C104 O13 66(28)
Fe4 Fe3 C104 O13 120(28)
C103 Fe3 C105 O14 -54(24)
C104 Fe3 C105 O14 -148(24)
S3 Fe3 C105 O14 35(24)
S4 Fe3 C105 O14 123(24)
Fe4 Fe3 C105 O14 76(24)
